data_7024645
loop_
_publ_author_name
'Du, Yi'
'Thompson, Amber L.'
'Russell, Nicola'
'O'Hare, Dermot'

_publ_section_title
;
 Resin-assisted solvothermal synthesis of transition metal-organic
 frameworks.
;
_journal_issue 14
_journal_name_full 'Dalton transactions (Cambridge, England : 2003)'
_journal_page_first 3384
_journal_page_last 3395
_journal_paper_doi 10.1039/b919675g
_journal_volume 39
_journal_year 2010
_chemical_formula_moiety 'C46 H46 N4 Ni3 O14'
_chemical_formula_sum 'C46 H46 N4 Ni3 O14'
_chemical_formula_weight 1055.02
_chemical_melting_point ?
_space_group_IT_number 14
_symmetry_cell_setting monoclinic
_symmetry_space_group_name_Hall '-P 2yn'
_symmetry_space_group_name_H-M 'P 1 21/n 1'
_atom_sites_solution_hydrogens geom
_atom_sites_solution_primary direct
_audit_creation_date 08-06-12
_audit_creation_method CRYSTALS_ver_12.86
_cell_angle_alpha 90
_cell_angle_beta 115.6840(11)
_cell_angle_gamma 90
_cell_formula_units_Z 2
_cell_length_a 11.3850(2)
_cell_length_b 19.1250(5)
_cell_length_c 11.6060(3)
_cell_measurement_reflns_used 4246
_cell_measurement_temperature 150
_cell_measurement_theta_max 25
_cell_measurement_theta_min 5
_cell_volume 2277.39(10)
_computing_cell_refinement 'DENZO/SCALEPACK (Otwinowski & Minor, 1997)'
_computing_data_collection 'COLLECT (Nonius, 1997-2001).'
_computing_data_reduction 'DENZO/SCALEPACK (Otwinowski & Minor, 1997)'
_computing_molecular_graphics 'CAMERON (Watkin et al., 1996)'
_computing_publication_material 'CRYSTALS (Betteridge et al., 2003)'
_computing_structure_refinement 'CRYSTALS (Betteridge et al., 2003)'
_computing_structure_solution 'SHELXS 86 (Sheldrick, 1986)'
_diffrn_ambient_temperature 150
_diffrn_measured_fraction_theta_full 0.991
_diffrn_measured_fraction_theta_max 0.991
_diffrn_measurement_device 'Nonius KappaCCD'
_diffrn_measurement_device_type Area
_diffrn_measurement_method \w
_diffrn_radiation_monochromator graphite
_diffrn_radiation_type 'Mo K\a'
_diffrn_radiation_wavelength 0.71073
_diffrn_reflns_av_R_equivalents 0.112
_diffrn_reflns_limit_h_max 13
_diffrn_reflns_limit_h_min -13
_diffrn_reflns_limit_k_max 22
_diffrn_reflns_limit_k_min -23
_diffrn_reflns_limit_l_max 13
_diffrn_reflns_limit_l_min -13
_diffrn_reflns_number 25139
_diffrn_reflns_theta_full 25.343
_diffrn_reflns_theta_max 25.343
_diffrn_reflns_theta_min 5.101
_diffrn_standards_number 0
_exptl_absorpt_coefficient_mu 1.300
_exptl_absorpt_correction_T_max 0.96
_exptl_absorpt_correction_T_min 0.91
_exptl_absorpt_correction_type multi-scan
_exptl_absorpt_process_details 'DENZO/SCALEPACK (Otwinowski & Minor, 1997)'
_exptl_crystal_colour clear_pale_green
_exptl_crystal_density_diffrn 1.538
_exptl_crystal_density_meas ?
_exptl_crystal_density_method 'not measured'
_exptl_crystal_description plate
_exptl_crystal_F_000 1092
_exptl_crystal_size_max 0.08
_exptl_crystal_size_mid 0.08
_exptl_crystal_size_min 0.03
_refine_diff_density_max 0.90
_refine_diff_density_min -1.03
_refine_ls_extinction_method None
_refine_ls_goodness_of_fit_ref 0.9995
_refine_ls_hydrogen_treatment constr
_refine_ls_matrix_type full
_refine_ls_number_parameters 304
_refine_ls_number_reflns 3595
_refine_ls_number_restraints 0
_refine_ls_R_factor_all 0.0808
_refine_ls_R_factor_gt 0.0415
_refine_ls_shift/su_max 0.000562
_refine_ls_structure_factor_coef Fsqd
_refine_ls_weighting_details
;
Method= Modified Sheldrick
w=1/[\s^2^(F^2^) + ( 0.03P)^2^ + 3.49P]
,where P=(max(Fo^2^,0) + 2Fc^2^)/3
;
_refine_ls_weighting_scheme calc
_refine_ls_wR_factor_all 0.0912
_refine_ls_wR_factor_gt 0.0815
_refine_ls_wR_factor_ref 0.0912
_reflns_limit_h_max 12
_reflns_limit_h_min -13
_reflns_limit_k_max 22
_reflns_limit_k_min 0
_reflns_limit_l_max 13
_reflns_limit_l_min 0
_reflns_number_gt 2349
_reflns_number_total 4125
_reflns_threshold_expression I>2.0\s(I)
_oxford_diffrn_Wilson_B_factor 1.03
_oxford_diffrn_Wilson_scale 72.88
_oxford_refine_ls_r_factor_ref 0.0808
_oxford_refine_ls_scale 0.11426(4)
_oxford_reflns_number_all 3595
_oxford_reflns_threshold_expression_ref I>-3.0\s(I)
_oxford_structure_analysis_title 5850
_cod_data_source_file b919675g.txt
_cod_data_source_block 8
_cod_depositor_comments
;
The following automatic conversions were performed:

'_chemical_melting_point' value 'not measured' was changed to '?' -
the value is undefined or not given.

'_symmetry_cell_setting' value
'Monoclinic' changed to 'monoclinic' according to
/home/saulius/struct/CIF-dictionaries/cif_core.dic dictionary named
'cif_core.dic' version 2.4.2 from 2011-04-26.

Automatic conversion script
Id: cif_fix_values 1891 2012-01-12 08:04:46Z andrius 

The following automatic conversions were performed:

'_exptl_crystal_density_meas' value 'not measured' was changed to '?'
- the value is perceived as not measured.

Automatic conversion script
Id: cif_fix_values 3008 2015-01-20 13:52:24Z robertas 
;
_cod_original_sg_symbol_H-M 'P 1 21/n 1 '
_cod_database_code 7024645

loop_
_symmetry_equiv_pos_as_xyz
x,y,z
-x,-y,-z
-x+1/2,y+1/2,-z+1/2
x+1/2,-y+1/2,z+1/2

loop_
_atom_site_label
_atom_site_type_symbol
_atom_site_fract_x
_atom_site_fract_y
_atom_site_fract_z
_atom_site_U_iso_or_equiv
_atom_site_occupancy
_atom_site_adp_type
_atom_site_refinement_flags_posn
Ni1 Ni 0.5000 0.5000 0.5000 0.0138 1.0000 Uani S
O2 O 0.5520(3) 0.58508(15) 0.4293(3) 0.0233 1.0000 Uani .
C3 C 0.5274(4) 0.6099(2) 0.3204(4) 0.0192 1.0000 Uani .
O4 O 0.4409(3) 0.59085(14) 0.2147(3) 0.0223 1.0000 Uani .
Ni5 Ni 0.32649(5) 0.50494(3) 0.17084(4) 0.0173 1.0000 Uani .
O6 O 0.3143(2) 0.49300(14) 0.3451(2) 0.0170 1.0000 Uani .
C7 C 0.2090(4) 0.5292(2) 0.3014(4) 0.0183 1.0000 Uani .
O8 O 0.1726(3) 0.55966(15) 0.1962(3) 0.0251 1.0000 Uani .
C9 C 0.1229(4) 0.5292(2) 0.3705(4) 0.0196 1.0000 Uani .
C10 C 0.1386(4) 0.4794(2) 0.4600(4) 0.0198 1.0000 Uani .
C11 C 0.0514(4) 0.4756(2) 0.5178(4) 0.0186 1.0000 Uani .
C12 C 0.0629(4) 0.4232(2) 0.6094(4) 0.0222 1.0000 Uani .
C13 C -0.0193(4) 0.4219(2) 0.6660(4) 0.0219 1.0000 Uani .
O14 O 0.4769(3) 0.44077(15) 0.1992(3) 0.0244 1.0000 Uani .
C15 C 0.5584(4) 0.4163(2) 0.3050(4) 0.0212 1.0000 Uani .
O16 O 0.5721(3) 0.43252(15) 0.4146(3) 0.0253 1.0000 Uani .
C17 C 0.6470(4) 0.3584(2) 0.2992(4) 0.0175 1.0000 Uani .
C18 C 0.6376(4) 0.3339(2) 0.1847(4) 0.0192 1.0000 Uani .
C19 C 0.7195(4) 0.2788(2) 0.1803(4) 0.0177 1.0000 Uani .
C20 C 0.7159(4) 0.2528(2) 0.0630(4) 0.0237 1.0000 Uani .
C21 C 0.7962(4) 0.1999(2) 0.0641(4) 0.0211 1.0000 Uani .
C22 C 0.8842(4) 0.1692(2) 0.1797(4) 0.0160 1.0000 Uani .
C23 C 0.8900(4) 0.1935(2) 0.2930(4) 0.0187 1.0000 Uani .
C24 C 0.8093(4) 0.2486(2) 0.2966(4) 0.0196 1.0000 Uani .
C25 C 0.8170(4) 0.2753(2) 0.4131(4) 0.0280 1.0000 Uani .
C26 C 0.7397(4) 0.3289(2) 0.4142(4) 0.0261 1.0000 Uani .
O27 O 0.2016(3) 0.41909(15) 0.1061(3) 0.0284 1.0000 Uani .
C28 C 0.2304(5) 0.3643(2) 0.1699(5) 0.0297 1.0000 Uani .
N29 N 0.1660(4) 0.30454(19) 0.1321(4) 0.0323 1.0000 Uani .
C30 C 0.2047(6) 0.2428(3) 0.2139(5) 0.0475 1.0000 Uani .
C31 C 0.0513(5) 0.3003(3) 0.0102(5) 0.0454 1.0000 Uani .
N32 N 0.2837(3) 0.52693(18) -0.0168(3) 0.0258 1.0000 Uani .
C33 C 0.3126(5) 0.4709(3) -0.0875(4) 0.0352 1.0000 Uani .
C34 C 0.1490(5) 0.5515(3) -0.0885(4) 0.0392 1.0000 Uani .
H101 H 0.2081 0.4481 0.4841 0.0282 1.0000 Uiso R
H121 H 0.1294 0.3899 0.6330 0.0290 1.0000 Uiso R
H131 H -0.0096 0.3882 0.7269 0.0310 1.0000 Uiso R
H181 H 0.5760 0.3538 0.1085 0.0227 1.0000 Uiso R
H201 H 0.6584 0.2726 -0.0147 0.0319 1.0000 Uiso R
H211 H 0.7930 0.1838 -0.0125 0.0269 1.0000 Uiso R
H231 H 0.9494 0.1742 0.3699 0.0241 1.0000 Uiso R
H251 H 0.8760 0.2559 0.4899 0.0330 1.0000 Uiso R
H261 H 0.7476 0.3470 0.4919 0.0339 1.0000 Uiso R
H281 H 0.3022 0.3649 0.2503 0.0361 1.0000 Uiso R
H301 H 0.2101 0.2040 0.1645 0.0739 1.0000 Uiso R
H302 H 0.1394 0.2334 0.2432 0.0738 1.0000 Uiso R
H303 H 0.2879 0.2502 0.2864 0.0738 1.0000 Uiso R
H313 H 0.0657 0.2657 -0.0421 0.0684 1.0000 Uiso R
H312 H -0.0229 0.2866 0.0243 0.0680 1.0000 Uiso R
H311 H 0.0350 0.3450 -0.0313 0.0680 1.0000 Uiso R
H331 H 0.4037 0.4595 -0.0446 0.0570 1.0000 Uiso R
H333 H 0.2914 0.4862 -0.1734 0.0570 1.0000 Uiso R
H332 H 0.2617 0.4303 -0.0898 0.0567 1.0000 Uiso R
H342 H 0.1354 0.5910 -0.0448 0.0558 1.0000 Uiso R
H341 H 0.1341 0.5654 -0.1743 0.0560 1.0000 Uiso R
H343 H 0.0896 0.5146 -0.0930 0.0562 1.0000 Uiso R
H321 H 0.3348 0.5625 -0.0141 0.0407 1.0000 Uiso R

loop_
_atom_site_aniso_label
_atom_site_aniso_U_11
_atom_site_aniso_U_22
_atom_site_aniso_U_33
_atom_site_aniso_U_23
_atom_site_aniso_U_13
_atom_site_aniso_U_12
Ni1 0.0154(4) 0.0119(4) 0.0172(4) -0.0003(3) 0.0101(3) -0.0005(3)
O2 0.0253(17) 0.0210(16) 0.0213(17) 0.0020(14) 0.0077(14) -0.0101(13)
C3 0.020(2) 0.011(2) 0.032(3) 0.002(2) 0.016(2) 0.0020(18)
O4 0.0222(17) 0.0225(17) 0.0203(17) -0.0028(14) 0.0074(15) -0.0090(14)
Ni5 0.0175(3) 0.0162(3) 0.0208(3) -0.0008(3) 0.0108(2) -0.0005(3)
O6 0.0128(14) 0.0208(15) 0.0196(14) -0.0016(13) 0.0091(11) 0.0007(13)
C7 0.017(2) 0.019(2) 0.023(2) -0.0057(19) 0.013(2) -0.0056(18)
O8 0.0246(17) 0.0294(18) 0.0260(18) 0.0071(15) 0.0153(15) 0.0051(14)
C9 0.018(2) 0.020(2) 0.021(2) -0.0045(19) 0.0098(19) -0.0021(18)
C10 0.014(2) 0.022(2) 0.022(2) -0.0023(19) 0.0053(18) 0.0000(17)
C11 0.015(2) 0.024(2) 0.018(2) -0.0035(18) 0.009(2) -0.0034(17)
C12 0.017(2) 0.027(3) 0.026(2) -0.003(2) 0.013(2) 0.0003(19)
C13 0.021(2) 0.025(2) 0.021(2) 0.002(2) 0.011(2) 0.0006(19)
O14 0.0282(18) 0.0252(17) 0.0230(17) 0.0022(14) 0.0141(15) 0.0078(14)
C15 0.020(3) 0.016(2) 0.031(3) -0.001(2) 0.014(2) -0.0038(19)
O16 0.0276(18) 0.0274(18) 0.0232(18) -0.0063(14) 0.0133(15) 0.0072(14)
C17 0.015(2) 0.015(2) 0.024(2) -0.0009(19) 0.009(2) 0.0031(17)
C18 0.017(2) 0.019(2) 0.020(2) 0.0022(19) 0.006(2) 0.0016(18)
C19 0.019(2) 0.016(2) 0.020(2) -0.0003(19) 0.011(2) 0.0014(18)
C20 0.029(3) 0.024(2) 0.021(3) 0.003(2) 0.014(2) 0.008(2)
C21 0.023(3) 0.021(2) 0.024(3) -0.006(2) 0.014(2) 0.0001(19)
C22 0.018(2) 0.008(2) 0.022(2) -0.0002(18) 0.009(2) 0.0005(17)
C23 0.017(2) 0.019(2) 0.019(2) -0.0016(18) 0.006(2) 0.0008(18)
C24 0.020(2) 0.020(2) 0.019(2) -0.0017(19) 0.008(2) 0.0024(18)
C25 0.034(3) 0.031(3) 0.017(3) 0.002(2) 0.008(2) 0.014(2)
C26 0.032(3) 0.027(3) 0.021(3) -0.008(2) 0.013(2) 0.005(2)
O27 0.0314(19) 0.0267(18) 0.0269(17) 0.0012(15) 0.0123(15) -0.0039(15)
C28 0.033(3) 0.032(3) 0.029(3) -0.004(2) 0.018(2) -0.010(2)
N29 0.039(3) 0.022(2) 0.037(2) -0.0039(19) 0.017(2) -0.0126(19)
C30 0.063(4) 0.031(3) 0.049(4) 0.001(3) 0.025(3) -0.013(3)
C31 0.042(3) 0.034(3) 0.056(4) -0.013(3) 0.018(3) -0.017(3)
N32 0.025(2) 0.025(2) 0.028(2) -0.0014(17) 0.0123(18) -0.0062(16)
C33 0.038(3) 0.048(3) 0.026(3) -0.003(2) 0.019(2) 0.002(2)
C34 0.041(3) 0.043(3) 0.028(3) 0.006(2) 0.009(2) 0.014(3)

loop_
_atom_type_symbol
_atom_type_scat_dispersion_real
_atom_type_scat_dispersion_imag
_atom_type_scat_Cromer_Mann_a1
_atom_type_scat_Cromer_Mann_b1
_atom_type_scat_Cromer_Mann_a2
_atom_type_scat_Cromer_Mann_b2
_atom_type_scat_Cromer_Mann_a3
_atom_type_scat_Cromer_Mann_b3
_atom_type_scat_Cromer_Mann_a4
_atom_type_scat_Cromer_Mann_b4
_atom_type_scat_Cromer_Mann_c
_atom_type_scat_source
C 0.0033 0.0016 2.3100 20.8439 1.0200 10.2075 1.5886 0.5687 0.8650 51.6512 0.2156 'International Tables Vol C 4.2.6.8 and 6.1.1.4'
H 0.0000 0.0000 0.4930 10.5109 0.3229 26.1257 0.1402 3.1424 0.0408 57.7998 0.0030 'International Tables Vol C 4.2.6.8 and 6.1.1.4'
Ni 0.3393 1.1124 12.8376 3.8785 7.2920 0.2565 4.4438 12.1763 2.3800 66.3421 1.0341 'International Tables Vol C 4.2.6.8 and 6.1.1.4'
O 0.0106 0.0060 3.0485 13.2771 2.2868 5.7011 1.5463 0.3239 0.8670 32.9089 0.2508 'International Tables Vol C 4.2.6.8 and 6.1.1.4'
N 0.0061 0.0033 12.2126 0.0057 3.1322 9.8933 2.0125 28.9975 1.1663 0.5826 -11.5290 'International Tables Vol C 4.2.6.8 and 6.1.1.4'

loop_
_geom_angle_atom_site_label_1
_geom_angle_site_symmetry_1
_geom_angle_atom_site_label_2
_geom_angle_atom_site_label_3
_geom_angle_site_symmetry_3
_geom_angle
_geom_angle_publ_flag
O6 2_666 Ni1 O2 2_666 93.84(11) yes
O6 2_666 Ni1 O16 2_666 90.69(11) yes
O2 2_666 Ni1 O16 2_666 93.59(12) yes
O6 2_666 Ni1 O2 . 86.16(11) yes
O2 2_666 Ni1 O2 . 179.994 yes
O16 2_666 Ni1 O2 . 86.41(12) yes
O6 2_666 Ni1 O6 . 179.995 yes
O2 2_666 Ni1 O6 . 86.16(11) yes
O16 2_666 Ni1 O6 . 89.31(11) yes
O2 . Ni1 O6 . 93.84(11) yes
O6 2_666 Ni1 O16 . 89.31(11) yes
O2 2_666 Ni1 O16 . 86.41(12) yes
O16 2_666 Ni1 O16 . 179.994 yes
O2 . Ni1 O16 . 93.59(12) yes
O6 . Ni1 O16 . 90.69(11) yes
Ni1 . O2 C3 . 137.0(3) yes
C22 3_655 C3 O2 . 115.0(4) yes
C22 3_655 C3 O4 . 117.2(4) yes
O2 . C3 O4 . 127.8(4) yes
C3 . O4 Ni5 . 129.2(3) yes
O4 . Ni5 O6 . 98.66(10) yes
O4 . Ni5 O8 . 92.53(11) yes
O6 . Ni5 O8 . 61.76(10) yes
O4 . Ni5 O14 . 92.55(12) yes
O6 . Ni5 O14 . 100.52(11) yes
O8 . Ni5 O14 . 162.13(11) yes
O4 . Ni5 O27 . 174.18(11) yes
O6 . Ni5 O27 . 86.68(11) yes
O8 . Ni5 O27 . 87.95(11) yes
O14 . Ni5 O27 . 88.72(12) yes
O4 . Ni5 N32 . 86.05(12) yes
O6 . Ni5 N32 . 163.25(12) yes
O8 . Ni5 N32 . 102.15(12) yes
O14 . Ni5 N32 . 95.29(13) yes
O27 . Ni5 N32 . 88.17(13) yes
Ni1 . O6 Ni5 . 110.78(10) yes
Ni1 . O6 C7 . 136.4(2) yes
Ni5 . O6 C7 . 90.0(2) yes
O6 . C7 O8 . 119.6(3) yes
O6 . C7 C9 . 120.0(4) yes
O8 . C7 C9 . 120.1(4) yes
Ni5 . O8 C7 . 87.9(2) yes
C7 . C9 C13 2_566 119.2(4) yes
C7 . C9 C10 . 120.2(4) yes
C13 2_566 C9 C10 . 120.4(4) yes
C9 . C10 C11 . 120.5(4) yes
C9 . C10 H101 . 119.4 no
C11 . C10 H101 . 120.1 no
C10 . C11 C11 2_566 119.2(4) yes
C10 . C11 C12 . 122.0(4) yes
C11 2_566 C11 C12 . 118.7(4) yes
C11 . C12 C13 . 120.9(4) yes
C11 . C12 H121 . 119.9 no
C13 . C12 H121 . 119.2 no
C9 2_566 C13 C12 . 120.2(4) yes
C9 2_566 C13 H131 . 119.6 no
C12 . C13 H131 . 120.1 no
Ni5 . O14 C15 . 126.8(3) yes
O14 . C15 O16 . 127.6(4) yes
O14 . C15 C17 . 116.6(4) yes
O16 . C15 C17 . 115.7(4) yes
C15 . O16 Ni1 . 139.8(3) yes
C15 . C17 C18 . 121.3(4) yes
C15 . C17 C26 . 119.2(4) yes
C18 . C17 C26 . 119.5(4) yes
C17 . C18 C19 . 120.8(4) yes
C17 . C18 H181 . 119.2 no
C19 . C18 H181 . 120.1 no
C18 . C19 C20 . 122.8(4) yes
C18 . C19 C24 . 118.8(4) yes
C20 . C19 C24 . 118.5(4) yes
C19 . C20 C21 . 120.4(4) yes
C19 . C20 H201 . 119.8 no
C21 . C20 H201 . 119.8 no
C20 . C21 C22 . 121.1(4) yes
C20 . C21 H211 . 119.4 no
C22 . C21 H211 . 119.5 no
C3 3_645 C22 C21 . 120.6(4) yes
C3 3_645 C22 C23 . 119.9(4) yes
C21 . C22 C23 . 119.5(4) yes
C22 . C23 C24 . 121.4(4) yes
C22 . C23 H231 . 120.0 no
C24 . C23 H231 . 118.5 no
C19 . C24 C23 . 119.1(4) yes
C19 . C24 C25 . 119.1(4) yes
C23 . C24 C25 . 121.9(4) yes
C24 . C25 C26 . 120.8(4) yes
C24 . C25 H251 . 119.5 no
C26 . C25 H251 . 119.7 no
C17 . C26 C25 . 121.1(4) yes
C17 . C26 H261 . 119.0 no
C25 . C26 H261 . 120.0 no
Ni5 . O27 C28 . 119.1(3) yes
O27 . C28 N29 . 124.4(4) yes
O27 . C28 H281 . 118.3 no
N29 . C28 H281 . 117.3 no
C28 . N29 C30 . 121.0(4) yes
C28 . N29 C31 . 120.3(4) yes
C30 . N29 C31 . 118.7(4) yes
N29 . C30 H301 . 108.6 no
N29 . C30 H302 . 108.7 no
H301 . C30 H302 . 109.1 no
N29 . C30 H303 . 110.8 no
H301 . C30 H303 . 109.9 no
H302 . C30 H303 . 109.7 no
N29 . C31 H313 . 109.0 no
N29 . C31 H312 . 109.5 no
H313 . C31 H312 . 108.8 no
N29 . C31 H311 . 109.7 no
H313 . C31 H311 . 110.2 no
H312 . C31 H311 . 109.6 no
Ni5 . N32 C33 . 115.7(3) yes
Ni5 . N32 C34 . 112.0(3) yes
C33 . N32 C34 . 110.3(3) yes
Ni5 . N32 H321 . 105.6 no
C33 . N32 H321 . 106.1 no
C34 . N32 H321 . 106.4 no
N32 . C33 H331 . 109.2 no
N32 . C33 H333 . 109.8 no
H331 . C33 H333 . 109.5 no
N32 . C33 H332 . 109.0 no
H331 . C33 H332 . 109.4 no
H333 . C33 H332 . 109.8 no
N32 . C34 H342 . 108.7 no
N32 . C34 H341 . 110.1 no
H342 . C34 H341 . 109.3 no
N32 . C34 H343 . 109.5 no
H342 . C34 H343 . 109.5 no
H341 . C34 H343 . 109.8 no

loop_
_geom_bond_atom_site_label_1
_geom_bond_atom_site_label_2
_geom_bond_site_symmetry_2
_geom_bond_distance
_geom_bond_publ_flag
Ni1 O6 2_666 2.103(2) yes
Ni1 O2 2_666 2.023(3) yes
Ni1 O16 2_666 2.007(3) yes
Ni1 O2 . 2.023(3) yes
Ni1 O6 . 2.103(2) yes
Ni1 O16 . 2.007(3) yes
O2 C3 . 1.262(5) yes
C3 C22 3_655 1.518(5) yes
C3 O4 . 1.249(5) yes
O4 Ni5 . 2.020(3) yes
Ni5 O6 . 2.099(2) yes
Ni5 O8 . 2.168(3) yes
Ni5 O14 . 2.014(3) yes
Ni5 O27 . 2.087(3) yes
Ni5 N32 . 2.058(3) yes
O6 C7 . 1.284(5) yes
C7 O8 . 1.251(5) yes
C7 C9 . 1.512(5) yes
C9 C13 2_566 1.418(6) yes
C9 C10 . 1.363(5) yes
C10 C11 . 1.422(5) yes
C10 H101 . 0.933 no
C11 C11 2_566 1.410(8) yes
C11 C12 . 1.426(6) yes
C12 C13 . 1.356(5) yes
C12 H121 . 0.934 no
C13 H131 . 0.928 no
O14 C15 . 1.265(5) yes
C15 O16 . 1.252(5) yes
C15 C17 . 1.518(5) yes
C17 C18 . 1.369(5) yes
C17 C26 . 1.412(6) yes
C18 C19 . 1.423(5) yes
C18 H181 . 0.938 no
C19 C20 . 1.433(5) yes
C19 C24 . 1.416(6) yes
C20 C21 . 1.361(6) yes
C20 H201 . 0.935 no
C21 C22 . 1.408(6) yes
C21 H211 . 0.926 no
C22 C23 . 1.368(5) yes
C23 C24 . 1.412(5) yes
C23 H231 . 0.931 no
C24 C25 . 1.411(5) yes
C25 C26 . 1.355(6) yes
C25 H251 . 0.930 no
C26 H261 . 0.933 no
O27 C28 . 1.242(5) yes
C28 N29 . 1.326(5) yes
C28 H281 . 0.937 no
N29 C30 . 1.458(6) yes
N29 C31 . 1.453(6) yes
C30 H301 . 0.957 no
C30 H302 . 0.958 no
C30 H303 . 0.967 no
C31 H313 . 0.961 no
C31 H312 . 0.963 no
C31 H311 . 0.959 no
N32 C33 . 1.470(5) yes
N32 C34 . 1.469(6) yes
N32 H321 . 0.887 no
C33 H331 . 0.962 no
C33 H333 . 0.964 no
C33 H332 . 0.963 no
C34 H342 . 0.960 no
C34 H341 . 0.971 no
C34 H343 . 0.962 no

loop_
_geom_hbond_atom_site_label_D
_geom_hbond_atom_site_label_H
_geom_hbond_atom_site_label_A
_geom_hbond_site_symmetry_A
_geom_hbond_angle_DHA
_geom_hbond_distance_DH
_geom_hbond_distance_HA
_geom_hbond_distance_DA
_geom_hbond_publ_flag
C10 H101 O2 2_666 155 0.93 2.55 3.414(7) yes
